data_2213025
loop_
_publ_author_name
'Suchada Chantrapromma'
'Boonwasana Jindawong'
'Hoong-Kun Fun'

_publ_section_title
;
 4-[(<i>E</i>)-2-(3-Hydroxy-4-methoxyphenyl)ethenyl]-1-methylpyridinium
 iodide monohydrate
;
_journal_coeditor_code SJ2258
_journal_issue 4
_journal_name_full 'Acta Crystallographica Section E'
_journal_page_first o2020
_journal_page_last o2022
_journal_paper_doi 10.1107/S1600536807013426
_journal_volume 63
_journal_year 2007
_chemical_formula_iupac 'C15 H16 N O2 +, I -, H2 O'
_chemical_formula_moiety 'C15 H16 N O2 +, I -, H2 O'
_chemical_formula_sum 'C15 H18 I N O3'
_chemical_formula_weight 387.20
_chemical_melting_point 503.5(5)
_chemical_name_systematic
;
4-[(E)-2-(3-Hydroxy-4-methoxyphenyl)ethenyl]-1-methylpyridinium iodide
monohydrate
;
_space_group_IT_number 14
_symmetry_cell_setting monoclinic
_symmetry_space_group_name_Hall '-P 2ybc'
_symmetry_space_group_name_H-M 'P 1 21/c 1'
_atom_sites_solution_hydrogens geom
_atom_sites_solution_primary direct
_atom_sites_solution_secondary difmap
_audit_creation_method SHELXL-97
_cell_angle_alpha 90.00
_cell_angle_beta 93.3200(10)
_cell_angle_gamma 90.00
_cell_formula_units_Z 4
_cell_length_a 8.17910(10)
_cell_length_b 17.9508(2)
_cell_length_c 10.39670(10)
_cell_measurement_reflns_used 6694
_cell_measurement_temperature 100.00(10)
_cell_measurement_theta_max 35.00
_cell_measurement_theta_min 2.27
_cell_volume 1523.90(3)
_computing_cell_refinement APEX2
_computing_data_collection 'APEX2 (Bruker, 2005)'
_computing_data_reduction 'SAINT (Bruker, 2005)'
_computing_molecular_graphics SHELXTL
_computing_publication_material
;
SHELXTL and PLATON (Spek, 2003)
;
_computing_structure_refinement SHELXTL
_computing_structure_solution 'SHELXTL (Sheldrick, 1998)'
_diffrn_ambient_temperature 297(2)
_diffrn_detector_area_resol_mean 8.33
_diffrn_measured_fraction_theta_full 0.998
_diffrn_measured_fraction_theta_max 0.998
_diffrn_measurement_device_type
;
Bruker SMART APEX2 CCD area-detector
;
_diffrn_measurement_method \w
_diffrn_radiation_monochromator graphite
_diffrn_radiation_source 'fine-focus sealed tube'
_diffrn_radiation_type MoK\a
_diffrn_radiation_wavelength 0.71073
_diffrn_reflns_av_R_equivalents 0.0241
_diffrn_reflns_av_sigmaI/netI 0.0178
_diffrn_reflns_limit_h_max 13
_diffrn_reflns_limit_h_min -12
_diffrn_reflns_limit_k_max 28
_diffrn_reflns_limit_k_min -28
_diffrn_reflns_limit_l_max 16
_diffrn_reflns_limit_l_min -16
_diffrn_reflns_number 36530
_diffrn_reflns_theta_full 35.00
_diffrn_reflns_theta_max 35.00
_diffrn_reflns_theta_min 2.27
_diffrn_standards_number 0
_exptl_absorpt_coefficient_mu 2.108
_exptl_absorpt_correction_T_max 0.7184
_exptl_absorpt_correction_T_min 0.3843
_exptl_absorpt_correction_type multi-scan
_exptl_absorpt_process_details '(SADABS; Bruker, 2005)'
_exptl_crystal_colour Yellow
_exptl_crystal_density_diffrn 1.688
_exptl_crystal_density_method 'not measured'
_exptl_crystal_description Block
_exptl_crystal_F_000 768
_exptl_crystal_size_max 0.56
_exptl_crystal_size_mid 0.20
_exptl_crystal_size_min 0.17
_refine_diff_density_max 0.724
_refine_diff_density_min -0.650
_refine_ls_extinction_method none
_refine_ls_goodness_of_fit_ref 1.067
_refine_ls_hydrogen_treatment mixed
_refine_ls_matrix_type full
_refine_ls_number_parameters 192
_refine_ls_number_reflns 6694
_refine_ls_number_restraints 0
_refine_ls_restrained_S_all 1.067
_refine_ls_R_factor_all 0.0222
_refine_ls_R_factor_gt 0.0196
_refine_ls_shift/su_max 0.001
_refine_ls_shift/su_mean 0.000
_refine_ls_structure_factor_coef Fsqd
_refine_ls_weighting_details 'calc w=1/[\s^2^(Fo^2^)+(0.0207P)^2^+0.7057P] where P=(Fo^2^+2Fc^2^)/3'
_refine_ls_weighting_scheme calc
_refine_ls_wR_factor_gt 0.0472
_refine_ls_wR_factor_ref 0.0484
_reflns_number_gt 6189
_reflns_number_total 6694
_reflns_threshold_expression I>2\s(I)
_cod_data_source_file sj2258.cif
_cod_data_source_block I
_cod_depositor_comments
;
The following automatic conversions were performed:
'_symmetry_cell_setting' value 'Monoclinic' changed to 'monoclinic'
according to '/home/saulius/struct/CIF-dictionaries/cif_core.dic'
dictionary named 'cif_core.dic' version 2.4.1 from 2010-06-29.

Automatic conversion script
Id: cif_fix_enum 1527 2010-12-29 10:47:43Z saulius 

The following automatic conversions were performed:

'_chemical_melting_point' value '503-504' was changed to '503.5(5)' -
the average value was taken and precision was estimated.

Automatic conversion script
Id: cif_fix_values 1646 2011-03-28 12:23:43Z adriana 

The following automatic conversions were performed:

'_chemical_melting_point' value '503-504' was changed to '503.5(5)' -
the average value was taken and precision was
estimated.

'_symmetry_cell_setting' value 'Monoclinic' changed to
'monoclinic' according to
/home/saulius/struct/CIF-dictionaries/cif_core.dic dictionary named
'cif_core.dic' version 2.4.1 from 2010-06-29.

Automatic conversion script
Id: cif_fix_values 1715 2011-07-08 13:25:40Z adriana 
;
_cod_original_sg_symbol_H-M 'P 21/c'
_cod_database_code 2213025
_cod_database_fobs_code 2213025

loop_
_symmetry_equiv_pos_as_xyz
'x, y, z'
'-x, y+1/2, -z+1/2'
'-x, -y, -z'
'x, -y-1/2, z-1/2'

loop_
_atom_site_type_symbol
_atom_site_label
_atom_site_fract_x
_atom_site_fract_y
_atom_site_fract_z
_atom_site_U_iso_or_equiv
_atom_site_adp_type
_atom_site_calc_flag
_atom_site_refinement_flags
_atom_site_occupancy
O O1 0.74021(12) 0.60066(4) 0.85115(9) 0.01874(16) Uani d . 1
H H1O1 0.6735 0.5847 0.7960 0.028 Uiso calc R 1
O O2 0.91209(10) 0.66689(5) 1.03812(8) 0.01518(14) Uani d . 1
N N1 0.14456(12) 0.95263(5) 0.32872(9) 0.01432(16) Uani d . 1
C C1 0.26146(14) 0.83525(6) 0.38319(10) 0.01450(17) Uani d . 1
H H1A 0.2730 0.7850 0.3640 0.017 Uiso calc R 1
C C2 0.16188(14) 0.87952(6) 0.30416(11) 0.01501(18) Uani d . 1
H H2A 0.1057 0.8586 0.2327 0.018 Uiso calc R 1
C C3 0.22325(15) 0.98395(6) 0.43309(11) 0.01643(19) Uani d . 1
H H3A 0.2098 1.0345 0.4493 0.020 Uiso calc R 1
C C4 0.32294(14) 0.94192(6) 0.51549(11) 0.01600(19) Uani d . 1
H H4A 0.3759 0.9642 0.5871 0.019 Uiso calc R 1
C C5 0.34579(13) 0.86529(6) 0.49254(10) 0.01302(17) Uani d . 1
C C6 0.44619(13) 0.81734(6) 0.57730(10) 0.01395(17) Uani d . 1
H H6A 0.4547 0.7673 0.5553 0.017 Uiso calc R 1
C C7 0.52779(13) 0.84103(6) 0.68609(10) 0.01386(17) Uani d . 1
H H7A 0.5207 0.8915 0.7049 0.017 Uiso calc R 1
C C8 0.62585(13) 0.79545(6) 0.77713(10) 0.01265(17) Uani d . 1
C C9 0.71472(13) 0.83032(6) 0.87881(10) 0.01438(17) Uani d . 1
H H9A 0.7077 0.8817 0.8880 0.017 Uiso calc R 1
C C10 0.81366(13) 0.78959(6) 0.96682(10) 0.01428(17) Uani d . 1
H H10A 0.8742 0.8140 1.0326 0.017 Uiso calc R 1
C C11 0.82191(13) 0.71245(6) 0.95630(10) 0.01277(17) Uani d . 1
C C12 0.73012(13) 0.67624(6) 0.85545(10) 0.01287(16) Uani d . 1
C C13 0.63494(13) 0.71726(6) 0.76691(10) 0.01316(17) Uani d . 1
H H13A 0.5763 0.6930 0.7000 0.016 Uiso calc R 1
C C14 0.03798(15) 0.99914(7) 0.24171(12) 0.0189(2) Uani d . 1
H H14A 0.0442 0.9819 0.1547 0.028 Uiso calc R 1
H H14B 0.0736 1.0501 0.2475 0.028 Uiso calc R 1
H H14C -0.0731 0.9957 0.2664 0.028 Uiso calc R 1
C C15 1.01407(14) 0.70287(7) 1.13665(11) 0.01629(19) Uani d . 1
H H15A 1.0778 0.6661 1.1841 0.024 Uiso calc R 1
H H15B 0.9466 0.7292 1.1940 0.024 Uiso calc R 1
H H15C 1.0860 0.7374 1.0976 0.024 Uiso calc R 1
I I1 0.254702(9) 0.609997(4) 0.462925(7) 0.01631(2) Uani d . 1
O O1W 0.52778(13) 0.52803(5) 0.69325(9) 0.02233(18) Uani d . 1
H H1W 0.578(3) 0.5000(14) 0.653(2) 0.048(7) Uiso d . 1
H H2W 0.468(3) 0.5460(13) 0.642(2) 0.041(6) Uiso d . 1

loop_
_atom_site_aniso_label
_atom_site_aniso_U_11
_atom_site_aniso_U_22
_atom_site_aniso_U_33
_atom_site_aniso_U_12
_atom_site_aniso_U_13
_atom_site_aniso_U_23
O1 0.0259(4) 0.0110(3) 0.0183(4) 0.0014(3) -0.0071(3) -0.0005(3)
O2 0.0159(3) 0.0145(3) 0.0145(3) 0.0007(3) -0.0041(3) 0.0015(3)
N1 0.0163(4) 0.0136(4) 0.0129(4) 0.0023(3) -0.0006(3) 0.0010(3)
C1 0.0178(5) 0.0119(4) 0.0136(4) 0.0008(3) -0.0004(3) 0.0000(3)
C2 0.0177(5) 0.0139(4) 0.0132(4) 0.0003(3) -0.0006(3) 0.0001(3)
C3 0.0201(5) 0.0129(4) 0.0158(4) 0.0021(4) -0.0024(4) -0.0008(3)
C4 0.0194(5) 0.0125(4) 0.0156(4) 0.0018(3) -0.0030(4) -0.0012(3)
C5 0.0137(4) 0.0122(4) 0.0132(4) 0.0007(3) 0.0007(3) 0.0008(3)
C6 0.0149(4) 0.0124(4) 0.0146(4) 0.0018(3) 0.0003(3) 0.0011(3)
C7 0.0147(4) 0.0124(4) 0.0144(4) 0.0016(3) 0.0002(3) 0.0008(3)
C8 0.0129(4) 0.0123(4) 0.0128(4) 0.0002(3) 0.0006(3) 0.0011(3)
C9 0.0154(4) 0.0123(4) 0.0153(4) -0.0002(3) -0.0005(3) -0.0003(3)
C10 0.0145(4) 0.0143(4) 0.0139(4) -0.0010(3) -0.0010(3) -0.0004(3)
C11 0.0119(4) 0.0144(4) 0.0119(4) 0.0004(3) -0.0003(3) 0.0011(3)
C12 0.0144(4) 0.0112(4) 0.0129(4) 0.0004(3) -0.0003(3) 0.0005(3)
C13 0.0142(4) 0.0128(4) 0.0123(4) 0.0002(3) -0.0005(3) 0.0004(3)
C14 0.0211(5) 0.0169(5) 0.0181(5) 0.0038(4) -0.0035(4) 0.0036(4)
C15 0.0149(4) 0.0194(5) 0.0142(4) 0.0001(4) -0.0026(3) 0.0000(4)
I1 0.01665(4) 0.01634(4) 0.01573(4) 0.00059(2) -0.00087(2) -0.00089(2)
O1W 0.0291(5) 0.0183(4) 0.0187(4) 0.0049(3) -0.0065(3) -0.0037(3)

loop_
_atom_type_symbol
_atom_type_description
_atom_type_scat_dispersion_real
_atom_type_scat_dispersion_imag
_atom_type_scat_source
C C 0.0033 0.0016 'International Tables Vol C Tables 4.2.6.8 and 6.1.1.4'
H H 0.0000 0.0000 'International Tables Vol C Tables 4.2.6.8 and 6.1.1.4'
N N 0.0061 0.0033 'International Tables Vol C Tables 4.2.6.8 and 6.1.1.4'
O O 0.0106 0.0060 'International Tables Vol C Tables 4.2.6.8 and 6.1.1.4'
I I -0.4742 1.8119 'International Tables Vol C Tables 4.2.6.8 and 6.1.1.4'

loop_
_geom_angle_atom_site_label_1
_geom_angle_atom_site_label_2
_geom_angle_atom_site_label_3
_geom_angle
C12 O1 H1O1 109.5
C11 O2 C15 116.45(9)
C2 N1 C3 120.49(9)
C2 N1 C14 119.97(9)
C3 N1 C14 119.54(9)
C2 C1 C5 120.54(10)
C2 C1 H1A 119.7
C5 C1 H1A 119.7
N1 C2 C1 121.01(10)
N1 C2 H2A 119.5
C1 C2 H2A 119.5
N1 C3 C4 120.66(10)
N1 C3 H3A 119.7
C4 C3 H3A 119.7
C3 C4 C5 120.66(10)
C3 C4 H4A 119.7
C5 C4 H4A 119.7
C1 C5 C4 116.64(9)
C1 C5 C6 119.88(10)
C4 C5 C6 123.46(9)
C7 C6 C5 123.87(10)
C7 C6 H6A 118.1
C5 C6 H6A 118.1
C6 C7 C8 126.53(10)
C6 C7 H7A 116.7
C8 C7 H7A 116.7
C9 C8 C13 118.43(9)
C9 C8 C7 118.90(9)
C13 C8 C7 122.67(9)
C10 C9 C8 121.28(10)
C10 C9 H9A 119.4
C8 C9 H9A 119.4
C11 C10 C9 119.99(10)
C11 C10 H10A 120.0
C9 C10 H10A 120.0
O2 C11 C10 125.05(9)
O2 C11 C12 115.57(9)
C10 C11 C12 119.37(9)
O1 C12 C13 122.83(9)
O1 C12 C11 116.93(9)
C13 C12 C11 120.24(9)
C12 C13 C8 120.67(9)
C12 C13 H13A 119.7
C8 C13 H13A 119.7
N1 C14 H14A 109.5
N1 C14 H14B 109.5
H14A C14 H14B 109.5
N1 C14 H14C 109.5
H14A C14 H14C 109.5
H14B C14 H14C 109.5
O2 C15 H15A 109.5
O2 C15 H15B 109.5
H15A C15 H15B 109.5
O2 C15 H15C 109.5
H15A C15 H15C 109.5
H15B C15 H15C 109.5
H1W O1W H2W 103(2)

loop_
_geom_bond_atom_site_label_1
_geom_bond_atom_site_label_2
_geom_bond_distance
O1 C12 1.3600(13)
O1 H1O1 0.8200
O2 C11 1.3653(13)
O2 C15 1.4364(13)
N1 C2 1.3461(14)
N1 C3 1.3517(14)
N1 C14 1.4777(14)
C1 C2 1.3758(15)
C1 C5 1.4029(15)
C1 H1A 0.9300
C2 H2A 0.9300
C3 C4 1.3737(15)
C3 H3A 0.9300
C4 C5 1.4103(15)
C4 H4A 0.9300
C5 C6 1.4519(15)
C6 C7 1.3483(15)
C6 H6A 0.9300
C7 C8 1.4562(14)
C7 H7A 0.9300
C8 C9 1.3960(15)
C8 C13 1.4098(15)
C9 C10 1.3932(15)
C9 H9A 0.9300
C10 C11 1.3910(15)
C10 H10A 0.9300
C11 C12 1.4123(14)
C12 C13 1.3830(14)
C13 H13A 0.9300
C14 H14A 0.9600
C14 H14B 0.9600
C14 H14C 0.9600
C15 H15A 0.9600
C15 H15B 0.9600
C15 H15C 0.9600
O1W H1W 0.79(3)
O1W H2W 0.77(2)

loop_
_geom_hbond_atom_site_label_D
_geom_hbond_atom_site_label_H
_geom_hbond_atom_site_label_A
_geom_hbond_site_symmetry_A
_geom_hbond_distance_DH
_geom_hbond_distance_HA
_geom_hbond_distance_DA
_geom_hbond_angle_DHA
_geom_hbond_publ_flag
O1W H1W I1 3_666 0.79(2) 2.72(2) 3.5036(10) 173(2) y
O1W H2W I1 1-555 0.77(2) 2.73(2) 3.5026(10) 179(2) y
O1 H1O1 O1W 1_555 0.82 1.8572 2.6614(13) 167 y
C3 H3A O1 2_656 0.93 2.4049 3.0713(14) 128 y
C3 H3A O2 2_656 0.93 2.5834 3.4839(14) 163 y
C14 H14C O1 4_475 0.96 2.5012 3.2797(15) 138 y
C6 H6A Cg1 4_575 0.93 3.0513 3.4821(11) 110 y
C15 H15B Cg1 4_576 0.96 2.6525 3.5565(12) 157 y

loop_
_geom_torsion_atom_site_label_1
_geom_torsion_atom_site_label_2
_geom_torsion_atom_site_label_3
_geom_torsion_atom_site_label_4
_geom_torsion
C3 N1 C2 C1 -0.95(18)
C14 N1 C2 C1 179.47(11)
C5 C1 C2 N1 0.85(18)
C2 N1 C3 C4 0.37(18)
C14 N1 C3 C4 179.96(11)
N1 C3 C4 C5 0.29(19)
C2 C1 C5 C4 -0.18(17)
C2 C1 C5 C6 177.99(11)
C3 C4 C5 C1 -0.37(17)
C3 C4 C5 C6 -178.48(11)
C1 C5 C6 C7 -178.16(11)
C4 C5 C6 C7 -0.11(18)
C5 C6 C7 C8 177.85(11)
C6 C7 C8 C9 174.06(11)
C6 C7 C8 C13 -5.93(18)
C13 C8 C9 C10 1.58(17)
C7 C8 C9 C10 -178.41(10)
C8 C9 C10 C11 -1.70(17)
C15 O2 C11 C10 -4.48(16)
C15 O2 C11 C12 176.33(10)
C9 C10 C11 O2 -178.76(10)
C9 C10 C11 C12 0.40(17)
O2 C11 C12 O1 0.47(15)
C10 C11 C12 O1 -178.76(10)
O2 C11 C12 C13 -179.79(10)
C10 C11 C12 C13 0.97(16)
O1 C12 C13 C8 178.64(11)
C11 C12 C13 C8 -1.08(17)
C9 C8 C13 C12 -0.19(16)
C7 C8 C13 C12 179.80(10)

loop_
_cod_related_entry_id
_cod_related_entry_database
_cod_related_entry_code
1 ChemSpider 30655203
